data_1574310
loop_
_publ_author_name
'Hanna, Fergal E.'
'Bond, Andrew D.'
'Hunter, Christopher A.'

_publ_section_title
;
 Quantification of the effects of n-\p* interactions on the H-bonding
 properties of amide groups
;
_journal_issue 18
_journal_name_full 'Chemical Science'
_journal_page_first 7894
_journal_page_last 7901
_journal_paper_doi 10.1039/D4SC08331H
_journal_volume 16
_journal_year 2025
_chemical_formula_moiety 'C14 H24 N2 O2'
_chemical_formula_sum 'C14 H24 N2 O2'
_chemical_formula_weight 252.35
_space_group_crystal_system triclinic
_space_group_IT_number 2
_space_group_name_Hall '-P 1'
_space_group_name_H-M_alt 'P -1'
_atom_sites_solution_hydrogens geom
_atom_sites_solution_primary dual
_atom_sites_solution_secondary difmap
_audit_creation_method SHELXL-2019/2
_audit_update_record
;
2024-10-02 deposited with the CCDC.	2025-03-28 downloaded from the CCDC.
;
_cell_angle_alpha 73.160(2)
_cell_angle_beta 78.918(2)
_cell_angle_gamma 86.645(2)
_cell_formula_units_Z 2
_cell_length_a 5.9843(2)
_cell_length_b 9.7264(4)
_cell_length_c 12.6732(5)
_cell_measurement_reflns_used 4737
_cell_measurement_temperature 180(2)
_cell_measurement_theta_max 68.30
_cell_measurement_theta_min 3.71
_cell_volume 692.85(5)
_computing_cell_refinement 'SAINT (Bruker, 2016)'
_computing_data_collection 'APEX5 (Bruker, 2023)'
_computing_data_reduction SAINT
_computing_molecular_graphics 'Mercury (Macrae et al., 2008)'
_computing_publication_material SHELXL
_computing_structure_refinement 'SHELXL (Sheldrick, 2015)'
_computing_structure_solution 'SHELXT (Sheldrick, 2015)'
_diffrn_ambient_temperature 180(2)
_diffrn_measured_fraction_theta_full 0.992
_diffrn_measured_fraction_theta_max 0.991
_diffrn_measurement_device_type 'Bruker D8-QUEST PHOTON-III'
_diffrn_measurement_method '\w and \f-scans'
_diffrn_radiation_type CuK\a
_diffrn_radiation_wavelength 1.54178
_diffrn_reflns_av_R_equivalents 0.0350
_diffrn_reflns_av_unetI/netI 0.0303
_diffrn_reflns_Laue_measured_fraction_full 0.992
_diffrn_reflns_Laue_measured_fraction_max 0.991
_diffrn_reflns_limit_h_max 7
_diffrn_reflns_limit_h_min -6
_diffrn_reflns_limit_k_max 11
_diffrn_reflns_limit_k_min -11
_diffrn_reflns_limit_l_max 15
_diffrn_reflns_limit_l_min -15
_diffrn_reflns_number 10181
_diffrn_reflns_point_group_measured_fraction_full 0.992
_diffrn_reflns_point_group_measured_fraction_max 0.991
_diffrn_reflns_theta_full 67.679
_diffrn_reflns_theta_max 68.362
_diffrn_reflns_theta_min 3.707
_diffrn_source 'Incoatec I\mS Cu microsource'
_exptl_absorpt_coefficient_mu 0.643
_exptl_absorpt_correction_T_max 0.7531
_exptl_absorpt_correction_T_min 0.6607
_exptl_absorpt_correction_type multi-scan
_exptl_absorpt_process_details 'SADABS (Bruker, 2016)'
_exptl_crystal_colour colourless
_exptl_crystal_density_diffrn 1.210
_exptl_crystal_description block
_exptl_crystal_F_000 276
_exptl_crystal_size_max 0.200
_exptl_crystal_size_mid 0.060
_exptl_crystal_size_min 0.040
_refine_diff_density_max 0.337
_refine_diff_density_min -0.330
_refine_diff_density_rms 0.044
_refine_ls_extinction_method none
_refine_ls_goodness_of_fit_ref 1.075
_refine_ls_hydrogen_treatment constr
_refine_ls_matrix_type full
_refine_ls_number_parameters 176
_refine_ls_number_reflns 2512
_refine_ls_number_restraints 0
_refine_ls_restrained_S_all 1.075
_refine_ls_R_factor_all 0.0492
_refine_ls_R_factor_gt 0.0445
_refine_ls_shift/su_max 0.000
_refine_ls_shift/su_mean 0.000
_refine_ls_structure_factor_coef Fsqd
_refine_ls_weighting_details 'w=1/[\s^2^(Fo^2^)+(0.0662P)^2^+0.2182P] where P=(Fo^2^+2Fc^2^)/3'
_refine_ls_weighting_scheme calc
_refine_ls_wR_factor_gt 0.1212
_refine_ls_wR_factor_ref 0.1260
_reflns_Friedel_coverage 0.000
_reflns_number_gt 2231
_reflns_number_total 2512
_reflns_threshold_expression 'I > 2\s(I)'
_cod_data_source_file d4sc08331h2.cif
_cod_data_source_block 6
_cod_depositor_comments 'Adding full bibliography for 1574308--1574310.cif.'
_cod_database_code 1574310
_cambridge_user_name 'Fergal Hanna'
_cambridge_user_crsid feh27
_cambridge_supervisor_name 'Chris Hunter'
_cambridge_supervisor_crsid ch664
_cambridge_crystallographer_name 'Andrew Bond'
_cambridge_crystallographer_crsid adb29
_cambridge_sample_id FHBK4-158
_cambridge_data_id CH_B1_0083
_shelx_space_group_comment
;
The symmetry employed for this shelxl refinement is uniquely defined
by the following loop, which should always be used as a source of
symmetry information in preference to the above space-group names.
They are only intended as comments.
;
_shelx_estimated_absorpt_t_min 0.882
_shelx_estimated_absorpt_t_max 0.975

loop_
_space_group_symop_operation_xyz
'x, y, z'
'-x, -y, -z'

loop_
_atom_site_label
_atom_site_type_symbol
_atom_site_fract_x
_atom_site_fract_y
_atom_site_fract_z
_atom_site_U_iso_or_equiv
_atom_site_adp_type
_atom_site_occupancy
_atom_site_site_symmetry_order
_atom_site_calc_flag
_atom_site_refinement_flags_posn
_atom_site_refinement_flags_adp
_atom_site_refinement_flags_occupancy
_atom_site_disorder_assembly
_atom_site_disorder_group
O1 O 0.74266(17) 0.79742(12) 0.39964(9) 0.0374(3) Uani 1 1 d . . . . .
O2 O 0.5453(2) 0.55035(14) 0.81097(9) 0.0453(3) Uani 1 1 d . . . . .
N1 N 0.40359(19) 0.72022(12) 0.49948(10) 0.0267(3) Uani 1 1 d . . . . .
N2 N 0.2426(2) 0.40358(13) 0.87180(10) 0.0293(3) Uani 1 1 d . . . . .
C1 C 0.5344(2) 0.80881(14) 0.40971(11) 0.0243(3) Uani 1 1 d . . . . .
C2 C 0.4278(2) 0.92128(15) 0.31978(11) 0.0267(3) Uani 1 1 d . . . . .
C3 C 0.2706(3) 1.02607(18) 0.36904(14) 0.0458(5) Uani 1 1 d . . . . .
H3A H 0.255386 1.114746 0.309588 0.069 Uiso 1 1 calc R U . . .
H3B H 0.335317 1.048293 0.427572 0.069 Uiso 1 1 calc R U . . .
H3C H 0.120314 0.982235 0.401477 0.069 Uiso 1 1 calc R U . . .
C4 C 0.2975(3) 0.84518(18) 0.26034(13) 0.0381(4) Uani 1 1 d . . . . .
H4A H 0.400241 0.779286 0.228463 0.057 Uiso 1 1 calc R U . . .
H4B H 0.237970 0.916645 0.200135 0.057 Uiso 1 1 calc R U . . .
H4C H 0.170780 0.790863 0.314338 0.057 Uiso 1 1 calc R U . . .
C5 C 0.6212(3) 1.0083(2) 0.23443(15) 0.0477(5) Uani 1 1 d . . . . .
H5A H 0.721196 0.944327 0.199112 0.072 Uiso 1 1 calc R U . . .
H5B H 0.708893 1.054569 0.272456 0.072 Uiso 1 1 calc R U . . .
H5C H 0.557770 1.081920 0.176909 0.072 Uiso 1 1 calc R U . . .
C6 C 0.1547(2) 0.70572(17) 0.53236(13) 0.0337(4) Uani 1 1 d . . . . .
H6A H 0.095961 0.639038 0.498153 0.040 Uiso 1 1 calc R U . . .
H6B H 0.077816 0.799948 0.510722 0.040 Uiso 1 1 calc R U . . .
C7 C 0.1226(2) 0.64492(17) 0.65926(12) 0.0339(4) Uani 1 1 d . . . . .
H7A H -0.024926 0.594572 0.690446 0.041 Uiso 1 1 calc R U . . .
H7B H 0.131242 0.721404 0.695588 0.041 Uiso 1 1 calc R U . . .
C8 C 0.3228(2) 0.54005(15) 0.67398(11) 0.0260(3) Uani 1 1 d . . . . .
H8A H 0.287970 0.451262 0.655585 0.031 Uiso 1 1 calc R U . . .
C9 C 0.5176(2) 0.62038(15) 0.58482(11) 0.0262(3) Uani 1 1 d . . . . .
H9A H 0.609436 0.673565 0.617128 0.031 Uiso 1 1 calc R U . . .
H9B H 0.618165 0.552987 0.552047 0.031 Uiso 1 1 calc R U . . .
C10 C 0.3808(2) 0.49816(15) 0.79127(11) 0.0267(3) Uani 1 1 d . . . . .
C11 C 0.2847(3) 0.3560(2) 0.98780(13) 0.0415(4) Uani 0.709(10) 1 d . . P A 1
H11A H 0.306027 0.439033 1.015159 0.050 Uiso 0.709(10) 1 calc R U P A 1
H11B H 0.420445 0.292953 0.993572 0.050 Uiso 0.709(10) 1 calc R U P A 1
C12 C 0.0685(6) 0.2738(4) 1.0529(2) 0.0400(9) Uani 0.709(10) 1 d . . P A 1
H12A H 0.102071 0.194446 1.117222 0.048 Uiso 0.709(10) 1 calc R U P A 1
H12B H -0.046066 0.338394 1.081343 0.048 Uiso 0.709(10) 1 calc R U P A 1
C13 C -0.0140(4) 0.2174(2) 0.97122(16) 0.0614(6) Uani 0.709(10) 1 d . . P A 1
H13A H -0.180394 0.201012 0.992482 0.074 Uiso 0.709(10) 1 calc R U P A 1
H13B H 0.062781 0.125530 0.967356 0.074 Uiso 0.709(10) 1 calc R U P A 1
C11A C 0.2847(3) 0.3560(2) 0.98780(13) 0.0415(4) Uani 0.291(10) 1 d . . P A 2
H11C H 0.222021 0.425262 1.029856 0.050 Uiso 0.291(10) 1 calc R U P A 2
H11D H 0.449301 0.342218 0.989516 0.050 Uiso 0.291(10) 1 calc R U P A 2
C12A C 0.1575(16) 0.2142(10) 1.0342(6) 0.044(2) Uani 0.291(10) 1 d . . P A 2
H12C H 0.263867 0.133623 1.028650 0.053 Uiso 0.291(10) 1 calc R U P A 2
H12D H 0.088609 0.199999 1.114082 0.053 Uiso 0.291(10) 1 calc R U P A 2
C13A C -0.0140(4) 0.2174(2) 0.97122(16) 0.0614(6) Uani 0.291(10) 1 d . . P A 2
H13C H -0.162861 0.239449 1.012798 0.074 Uiso 0.291(10) 1 calc R U P A 2
H13D H -0.024858 0.122358 0.958639 0.074 Uiso 0.291(10) 1 calc R U P A 2
C14 C 0.0437(3) 0.33141(17) 0.85955(13) 0.0355(4) Uani 1 1 d . . . . .
H14A H 0.082088 0.287567 0.796882 0.043 Uiso 1 1 calc R U . A 1
H14B H -0.084509 0.399453 0.846429 0.043 Uiso 1 1 calc R U . A 1

loop_
_atom_site_aniso_label
_atom_site_aniso_U_11
_atom_site_aniso_U_22
_atom_site_aniso_U_33
_atom_site_aniso_U_23
_atom_site_aniso_U_13
_atom_site_aniso_U_12
O1 0.0197(5) 0.0504(7) 0.0354(6) -0.0015(5) -0.0049(4) -0.0026(4)
O2 0.0397(7) 0.0646(8) 0.0329(6) -0.0069(5) -0.0144(5) -0.0198(6)
N1 0.0191(6) 0.0306(6) 0.0268(6) -0.0010(5) -0.0067(5) 0.0001(5)
N2 0.0318(7) 0.0332(6) 0.0230(6) -0.0046(5) -0.0094(5) -0.0038(5)
C1 0.0223(7) 0.0267(7) 0.0251(7) -0.0084(5) -0.0052(5) -0.0021(5)
C2 0.0263(7) 0.0277(7) 0.0245(7) -0.0046(5) -0.0048(5) -0.0005(5)
C3 0.0666(12) 0.0321(8) 0.0353(9) -0.0073(7) -0.0089(8) 0.0149(8)
C4 0.0436(9) 0.0439(9) 0.0300(8) -0.0099(7) -0.0156(7) 0.0003(7)
C5 0.0401(10) 0.0475(10) 0.0408(9) 0.0099(8) -0.0049(7) -0.0060(8)
C6 0.0190(7) 0.0421(8) 0.0324(8) 0.0018(6) -0.0052(6) -0.0008(6)
C7 0.0220(7) 0.0421(8) 0.0310(8) -0.0010(6) -0.0040(6) 0.0013(6)
C8 0.0255(7) 0.0273(7) 0.0251(7) -0.0051(5) -0.0072(5) -0.0032(5)
C9 0.0213(7) 0.0290(7) 0.0266(7) -0.0036(5) -0.0078(5) 0.0025(5)
C10 0.0259(7) 0.0289(7) 0.0268(7) -0.0081(6) -0.0081(5) 0.0003(5)
C11 0.0449(10) 0.0525(10) 0.0248(8) -0.0026(7) -0.0128(7) -0.0036(8)
C12 0.0481(18) 0.0413(18) 0.0242(12) -0.0024(10) -0.0023(10) 0.0021(14)
C13 0.0733(14) 0.0634(13) 0.0375(10) 0.0071(9) -0.0094(9) -0.0320(11)
C11A 0.0449(10) 0.0525(10) 0.0248(8) -0.0026(7) -0.0128(7) -0.0036(8)
C12A 0.053(5) 0.041(4) 0.028(3) 0.007(3) -0.009(3) 0.003(4)
C13A 0.0733(14) 0.0634(13) 0.0375(10) 0.0071(9) -0.0094(9) -0.0320(11)
C14 0.0359(8) 0.0378(8) 0.0304(8) -0.0032(6) -0.0072(6) -0.0119(6)

loop_
_atom_type_symbol
_atom_type_description
_atom_type_scat_dispersion_real
_atom_type_scat_dispersion_imag
_atom_type_scat_source
C C 0.0181 0.0091 'International Tables Vol C Tables 4.2.6.8 and 6.1.1.4'
H H 0.0000 0.0000 'International Tables Vol C Tables 4.2.6.8 and 6.1.1.4'
N N 0.0311 0.0180 'International Tables Vol C Tables 4.2.6.8 and 6.1.1.4'
O O 0.0492 0.0322 'International Tables Vol C Tables 4.2.6.8 and 6.1.1.4'

loop_
_geom_angle_atom_site_label_1
_geom_angle_atom_site_label_2
_geom_angle_atom_site_label_3
_geom_angle
_geom_angle_site_symmetry_1
_geom_angle_site_symmetry_3
_geom_angle_publ_flag
C1 N1 C6 131.10(12) . . ?
C1 N1 C9 118.21(11) . . ?
C6 N1 C9 110.67(11) . . ?
C10 N2 C14 127.33(12) . . ?
C10 N2 C11 120.91(12) . . ?
C14 N2 C11 111.73(12) . . ?
C10 N2 C11A 120.91(12) . . ?
C14 N2 C11A 111.73(12) . . ?
O1 C1 N1 118.68(13) . . ?
O1 C1 C2 119.97(12) . . ?
N1 C1 C2 121.34(12) . . ?
C5 C2 C4 109.03(13) . . ?
C5 C2 C3 107.72(13) . . ?
C4 C2 C3 110.22(13) . . ?
C5 C2 C1 107.83(12) . . ?
C4 C2 C1 109.63(11) . . ?
C3 C2 C1 112.31(12) . . ?
C2 C3 H3A 109.5 . . ?
C2 C3 H3B 109.5 . . ?
H3A C3 H3B 109.5 . . ?
C2 C3 H3C 109.5 . . ?
H3A C3 H3C 109.5 . . ?
H3B C3 H3C 109.5 . . ?
C2 C4 H4A 109.5 . . ?
C2 C4 H4B 109.5 . . ?
H4A C4 H4B 109.5 . . ?
C2 C4 H4C 109.5 . . ?
H4A C4 H4C 109.5 . . ?
H4B C4 H4C 109.5 . . ?
C2 C5 H5A 109.5 . . ?
C2 C5 H5B 109.5 . . ?
H5A C5 H5B 109.5 . . ?
C2 C5 H5C 109.5 . . ?
H5A C5 H5C 109.5 . . ?
H5B C5 H5C 109.5 . . ?
N1 C6 C7 102.36(11) . . ?
N1 C6 H6A 111.3 . . ?
C7 C6 H6A 111.3 . . ?
N1 C6 H6B 111.3 . . ?
C7 C6 H6B 111.3 . . ?
H6A C6 H6B 109.2 . . ?
C6 C7 C8 102.39(12) . . ?
C6 C7 H7A 111.3 . . ?
C8 C7 H7A 111.3 . . ?
C6 C7 H7B 111.3 . . ?
C8 C7 H7B 111.3 . . ?
H7A C7 H7B 109.2 . . ?
C10 C8 C9 112.13(11) . . ?
C10 C8 C7 114.08(12) . . ?
C9 C8 C7 103.13(11) . . ?
C10 C8 H8A 109.1 . . ?
C9 C8 H8A 109.1 . . ?
C7 C8 H8A 109.1 . . ?
N1 C9 C8 104.50(11) . . ?
N1 C9 H9A 110.9 . . ?
C8 C9 H9A 110.9 . . ?
N1 C9 H9B 110.9 . . ?
C8 C9 H9B 110.9 . . ?
H9A C9 H9B 108.9 . . ?
O2 C10 N2 121.73(13) . . ?
O2 C10 C8 121.45(13) . . ?
N2 C10 C8 116.81(12) . . ?
N2 C11 C12 102.98(15) . . ?
N2 C11 H11A 111.2 . . ?
C12 C11 H11A 111.2 . . ?
N2 C11 H11B 111.2 . . ?
C12 C11 H11B 111.2 . . ?
H11A C11 H11B 109.1 . . ?
C13 C12 C11 104.8(2) . . ?
C13 C12 H12A 110.8 . . ?
C11 C12 H12A 110.8 . . ?
C13 C12 H12B 110.8 . . ?
C11 C12 H12B 110.8 . . ?
H12A C12 H12B 108.9 . . ?
C12 C13 C14 105.58(17) . . ?
C12 C13 H13A 110.6 . . ?
C14 C13 H13A 110.6 . . ?
C12 C13 H13B 110.6 . . ?
C14 C13 H13B 110.6 . . ?
H13A C13 H13B 108.8 . . ?
N2 C11A C12A 101.8(3) . . ?
N2 C11A H11C 111.4 . . ?
C12A C11A H11C 111.4 . . ?
N2 C11A H11D 111.4 . . ?
C12A C11A H11D 111.4 . . ?
H11C C11A H11D 109.3 . . ?
C13A C12A C11A 108.4(4) . . ?
C13A C12A H12C 110.0 . . ?
C11A C12A H12C 110.0 . . ?
C13A C12A H12D 110.0 . . ?
C11A C12A H12D 110.0 . . ?
H12C C12A H12D 108.4 . . ?
C12A C13A C14 109.1(3) . . ?
C12A C13A H13C 109.9 . . ?
C14 C13A H13C 109.9 . . ?
C12A C13A H13D 109.9 . . ?
C14 C13A H13D 109.9 . . ?
H13C C13A H13D 108.3 . . ?
N2 C14 C13A 103.21(13) . . ?
N2 C14 C13 103.21(13) . . ?
N2 C14 H14A 111.1 . . ?
C13 C14 H14A 111.1 . . ?
N2 C14 H14B 111.1 . . ?
C13 C14 H14B 111.1 . . ?
H14A C14 H14B 109.1 . . ?

loop_
_geom_bond_atom_site_label_1
_geom_bond_atom_site_label_2
_geom_bond_distance
_geom_bond_site_symmetry_2
_geom_bond_publ_flag
O1 C1 1.2301(17) . ?
O2 C10 1.2309(18) . ?
N1 C1 1.3483(18) . ?
N1 C6 1.4712(18) . ?
N1 C9 1.4749(17) . ?
N2 C10 1.3388(19) . ?
N2 C14 1.4716(19) . ?
N2 C11 1.4741(18) . ?
N2 C11A 1.4741(18) . ?
C1 C2 1.5418(19) . ?
C2 C5 1.526(2) . ?
C2 C4 1.530(2) . ?
C2 C3 1.531(2) . ?
C3 H3A 0.9800 . ?
C3 H3B 0.9800 . ?
C3 H3C 0.9800 . ?
C4 H4A 0.9800 . ?
C4 H4B 0.9800 . ?
C4 H4C 0.9800 . ?
C5 H5A 0.9800 . ?
C5 H5B 0.9800 . ?
C5 H5C 0.9800 . ?
C6 C7 1.522(2) . ?
C6 H6A 0.9900 . ?
C6 H6B 0.9900 . ?
C7 C8 1.531(2) . ?
C7 H7A 0.9900 . ?
C7 H7B 0.9900 . ?
C8 C10 1.5255(18) . ?
C8 C9 1.5278(19) . ?
C8 H8A 1.0000 . ?
C9 H9A 0.9900 . ?
C9 H9B 0.9900 . ?
C11 C12 1.524(3) . ?
C11 H11A 0.9900 . ?
C11 H11B 0.9900 . ?
C12 C13 1.475(3) . ?
C12 H12A 0.9900 . ?
C12 H12B 0.9900 . ?
C13 C14 1.517(2) . ?
C13 H13A 0.9900 . ?
C13 H13B 0.9900 . ?
C11A C12A 1.520(7) . ?
C11A H11C 0.9900 . ?
C11A H11D 0.9900 . ?
C12A C13A 1.409(7) . ?
C12A H12C 0.9900 . ?
C12A H12D 0.9900 . ?
C13A C14 1.517(2) . ?
C13A H13C 0.9900 . ?
C13A H13D 0.9900 . ?
C14 H14A 0.9900 . ?
C14 H14B 0.9900 . ?

loop_
_geom_torsion_atom_site_label_1
_geom_torsion_atom_site_label_2
_geom_torsion_atom_site_label_3
_geom_torsion_atom_site_label_4
_geom_torsion
_geom_torsion_site_symmetry_1
_geom_torsion_site_symmetry_2
_geom_torsion_site_symmetry_3
_geom_torsion_site_symmetry_4
_geom_torsion_publ_flag
C6 N1 C1 O1 -178.21(14) . . . . ?
C9 N1 C1 O1 3.88(19) . . . . ?
C6 N1 C1 C2 0.9(2) . . . . ?
C9 N1 C1 C2 -177.00(12) . . . . ?
O1 C1 C2 C5 -4.07(19) . . . . ?
N1 C1 C2 C5 176.81(14) . . . . ?
O1 C1 C2 C4 114.51(15) . . . . ?
N1 C1 C2 C4 -64.60(17) . . . . ?
O1 C1 C2 C3 -122.59(15) . . . . ?
N1 C1 C2 C3 58.29(18) . . . . ?
C1 N1 C6 C7 -153.95(15) . . . . ?
C9 N1 C6 C7 24.09(16) . . . . ?
N1 C6 C7 C8 -38.75(15) . . . . ?
C6 C7 C8 C10 161.42(12) . . . . ?
C6 C7 C8 C9 39.55(14) . . . . ?
C1 N1 C9 C8 178.89(12) . . . . ?
C6 N1 C9 C8 0.56(15) . . . . ?
C10 C8 C9 N1 -148.10(11) . . . . ?
C7 C8 C9 N1 -24.93(14) . . . . ?
C14 N2 C10 O2 -178.84(15) . . . . ?
C11 N2 C10 O2 -1.0(2) . . . . ?
C11A N2 C10 O2 -1.0(2) . . . . ?
C14 N2 C10 C8 2.0(2) . . . . ?
C11 N2 C10 C8 179.82(13) . . . . ?
C11A N2 C10 C8 179.82(13) . . . . ?
C9 C8 C10 O2 13.8(2) . . . . ?
C7 C8 C10 O2 -103.00(17) . . . . ?
C9 C8 C10 N2 -167.09(12) . . . . ?
C7 C8 C10 N2 76.14(16) . . . . ?
C10 N2 C11 C12 169.9(2) . . . . ?
C14 N2 C11 C12 -12.0(2) . . . . ?
N2 C11 C12 C13 28.7(3) . . . . ?
C11 C12 C13 C14 -35.1(3) . . . . ?
C10 N2 C11A C12A -158.1(5) . . . . ?
C14 N2 C11A C12A 20.0(5) . . . . ?
N2 C11A C12A C13A -24.3(8) . . . . ?
C11A C12A C13A C14 20.2(9) . . . . ?
C10 N2 C14 C13A 169.12(16) . . . . ?
C11A N2 C14 C13A -8.84(19) . . . . ?
C10 N2 C14 C13 169.12(16) . . . . ?
C11 N2 C14 C13 -8.84(19) . . . . ?
C12A C13A C14 N2 -7.3(6) . . . . ?
C12 C13 C14 N2 27.1(3) . . . . ?
